data_4117841
loop_
_publ_author_name
'Igor O. Koshevoy'
'Yuh-Chia Chang'
'Antti J. Karttunen'
'Matti Haukka'
'Tapani Pakkanen'
'Pi-Tai Chou'

_publ_section_title
;
 Modulation of Metallophilic Bonds: Solvent-Induced Isomerization and
 Luminescence Vapochromism of a Polymorphic Au-Cu Cluster
;
_journal_name_full 'Journal of the American Chemical Society'
_journal_page_first 6564
_journal_page_last 6567
_journal_paper_doi 10.1021/ja3018994
_journal_volume 134
_journal_year 2012
_chemical_formula_moiety 'C56 H72 Au4 Cu4 O8, 0.3(C4 H12 O2), 1.4(C2 H6 O)'
_chemical_formula_sum 'C60 H84 Au4 Cu4 O10'
_chemical_formula_weight 2007.30
_chemical_name_systematic
; 
 ? 
;
_space_group_IT_number 2
_symmetry_cell_setting triclinic
_symmetry_space_group_name_Hall '-P 1'
_symmetry_space_group_name_H-M 'P -1'
_atom_sites_solution_hydrogens geom
_atom_sites_solution_primary direct
_atom_sites_solution_secondary difmap
_audit_creation_method SHELXL-97
_cell_angle_alpha 82.413(2)
_cell_angle_beta 83.268(3)
_cell_angle_gamma 89.393(3)
_cell_formula_units_Z 2
_cell_length_a 10.5462(7)
_cell_length_b 10.8009(7)
_cell_length_c 27.5951(17)
_cell_measurement_reflns_used 9985
_cell_measurement_temperature 100(2)
_cell_measurement_theta_max 27.27
_cell_measurement_theta_min 2.31
_cell_volume 3094.3(3)
_computing_cell_refinement 'SAINT (Bruker AXS, 2009)'
_computing_data_collection 'APEX2 (Bruker AXS, 2010)'
_computing_data_reduction 'SAINT (Bruker AXS, 2009)'
_computing_molecular_graphics 'Diamond v.3.2g (Brandenburg, 2011)'
_computing_publication_material 'SHELXL-97 (Sheldrick, 2008)'
_computing_structure_refinement 'SHELXL-97 (Sheldrick, 2008)'
_computing_structure_solution 'SHELXS-97 (Sheldrick, 2008)'
_diffrn_ambient_temperature 100(2)
_diffrn_detector_area_resol_mean 16
_diffrn_measured_fraction_theta_full 0.992
_diffrn_measured_fraction_theta_max 0.992
_diffrn_measurement_device '62mm x 62mm CCD camera on \k-goniostat'
_diffrn_measurement_device_type 'Bruker KAPPA APEX II DUO CCD'
_diffrn_measurement_method '\f scans and \w scans with \k offset'
_diffrn_radiation_monochromator 'curved graphite crystal'
_diffrn_radiation_source 'fine-focus sealed tube'
_diffrn_radiation_type MoK\a
_diffrn_radiation_wavelength 0.71073
_diffrn_reflns_av_R_equivalents 0.0367
_diffrn_reflns_av_sigmaI/netI 0.0390
_diffrn_reflns_limit_h_max 12
_diffrn_reflns_limit_h_min -11
_diffrn_reflns_limit_k_max 13
_diffrn_reflns_limit_k_min -10
_diffrn_reflns_limit_l_max 33
_diffrn_reflns_limit_l_min -33
_diffrn_reflns_number 39821
_diffrn_reflns_theta_full 25.50
_diffrn_reflns_theta_max 25.50
_diffrn_reflns_theta_min 1.94
_exptl_absorpt_coefficient_mu 10.845
_exptl_absorpt_correction_T_max 0.4419
_exptl_absorpt_correction_T_min 0.0499
_exptl_absorpt_correction_type numerical
_exptl_absorpt_process_details 'SADABS (Sheldrick, 2008)'
_exptl_crystal_colour yellow
_exptl_crystal_density_diffrn 2.154
_exptl_crystal_description plate
_exptl_crystal_F_000 1912
_exptl_crystal_size_max 0.69
_exptl_crystal_size_mid 0.27
_exptl_crystal_size_min 0.09
_refine_diff_density_max 9.125
_refine_diff_density_min -3.705
_refine_diff_density_rms 0.335
_refine_ls_extinction_method none
_refine_ls_goodness_of_fit_ref 1.056
_refine_ls_hydrogen_treatment constr
_refine_ls_matrix_type full
_refine_ls_number_parameters 707
_refine_ls_number_reflns 11427
_refine_ls_number_restraints 59
_refine_ls_restrained_S_all 1.055
_refine_ls_R_factor_all 0.0815
_refine_ls_R_factor_gt 0.0672
_refine_ls_shift/su_max 0.001
_refine_ls_shift/su_mean 0.000
_refine_ls_structure_factor_coef Fsqd
_refine_ls_weighting_details 'calc w=1/[\s^2^(Fo^2^)+(0.0629P)^2^+169.3571P] where P=(Fo^2^+2Fc^2^)/3'
_refine_ls_weighting_scheme calc
_refine_ls_wR_factor_gt 0.1660
_refine_ls_wR_factor_ref 0.1766
_reflns_number_gt 9483
_reflns_number_total 11427
_reflns_threshold_expression >2sigma(I)
_cod_data_source_file ja3018994_si_002_1.cif
_cod_data_source_block 1b
_cod_database_code 4117841

loop_
_symmetry_equiv_pos_as_xyz
'x, y, z'
'-x, -y, -z'

loop_
_atom_site_label
_atom_site_type_symbol
_atom_site_fract_x
_atom_site_fract_y
_atom_site_fract_z
_atom_site_U_iso_or_equiv
_atom_site_adp_type
_atom_site_occupancy
_atom_site_symmetry_multiplicity
_atom_site_calc_flag
_atom_site_refinement_flags
_atom_site_disorder_assembly
_atom_site_disorder_group
C1 C 0.9364(15) 0.4484(15) 0.3924(6) 0.029(4) Uani 1 1 d . . .
C2 C 0.8820(15) 0.3606(15) 0.4180(6) 0.028(3) Uani 1 1 d . . .
C3 C 1.1350(17) 0.7432(18) 0.3255(6) 0.039(4) Uani 1 1 d . . .
C4 C 1.1984(15) 0.8368(17) 0.3104(6) 0.033(4) Uani 1 1 d . . .
C5 C 0.7497(17) 0.5047(15) 0.2899(6) 0.033(4) Uani 1 1 d . . .
C6 C 0.6556(17) 0.4476(15) 0.3124(7) 0.034(4) Uani 1 1 d . . .
C7 C 0.9851(16) 0.7465(19) 0.2044(7) 0.040(5) Uani 1 1 d . . .
C8 C 1.0385(15) 0.843(2) 0.1820(6) 0.037(4) Uani 1 1 d . . .
C9 C 0.7556(17) 0.3532(16) 0.1700(6) 0.034(4) Uani 1 1 d . . .
C10 C 0.6612(18) 0.2879(15) 0.1865(5) 0.033(4) Uani 1 1 d . . .
C11 C 1.0480(15) 0.5642(15) 0.1056(5) 0.029(2) Uani 1 1 d . . .
C12 C 1.1377(15) 0.6216(16) 0.0802(5) 0.029(2) Uani 1 1 d . . .
C13 C 0.9681(14) 0.2706(13) 0.2765(5) 0.023(3) Uani 1 1 d . . .
C14 C 0.8872(13) 0.1934(13) 0.2969(5) 0.020(3) Uani 1 1 d . . .
C15 C 1.2285(13) 0.5330(13) 0.2221(6) 0.023(3) Uani 1 1 d . . .
C16 C 1.3058(13) 0.6149(13) 0.2043(5) 0.023(3) Uani 1 1 d . . .
C17 C 0.8234(16) 0.2711(15) 0.4605(5) 0.031(4) Uani 1 1 d . . .
C18 C 0.9089(18) 0.1571(16) 0.4716(6) 0.038(4) Uani 1 1 d . . .
H25A H 0.8599 0.0897 0.4935 0.045 Uiso 1 1 calc R . .
H25B H 0.9428 0.1245 0.4408 0.045 Uiso 1 1 calc R . .
C19 C 1.017(2) 0.202(2) 0.4967(8) 0.056(5) Uani 1 1 d . . .
H29A H 1.0417 0.1363 0.5223 0.067 Uiso 1 1 calc R . .
H29B H 1.0926 0.2251 0.4725 0.067 Uiso 1 1 calc R . .
C20 C 0.965(3) 0.314(2) 0.5193(9) 0.083(9) Uani 1 1 d . . .
H31G H 0.9683 0.3006 0.5553 0.100 Uiso 1 1 calc R . .
H31H H 1.0173 0.3890 0.5052 0.100 Uiso 1 1 calc R . .
C21 C 0.830(3) 0.3325(18) 0.5082(6) 0.060(7) Uani 1 1 d . . .
H27K H 0.8097 0.4225 0.5026 0.071 Uiso 1 1 calc R . .
H27L H 0.7701 0.2914 0.5356 0.071 Uiso 1 1 calc R . .
C22 C 1.2820(14) 0.9474(15) 0.3078(5) 0.027(3) Uani 1 1 d . . .
C23 C 1.2077(16) 1.0608(17) 0.3240(6) 0.036(4) Uani 1 1 d . . .
H24G H 1.2555 1.1396 0.3124 0.043 Uiso 1 1 calc R . .
H24H H 1.1226 1.0669 0.3120 0.043 Uiso 1 1 calc R . .
C24 C 1.197(2) 1.030(2) 0.3800(7) 0.059(6) Uani 1 1 d . . .
H28C H 1.1745 1.1048 0.3962 0.070 Uiso 1 1 calc R . .
H28D H 1.1313 0.9644 0.3920 0.070 Uiso 1 1 calc R . .
C25 C 1.325(3) 0.984(3) 0.3898(8) 0.079(8) Uani 1 1 d . . .
H31E H 1.3194 0.9203 0.4193 0.095 Uiso 1 1 calc R . .
H31F H 1.3797 1.0538 0.3954 0.095 Uiso 1 1 calc R . .
C26 C 1.3807(17) 0.9274(18) 0.3440(7) 0.043(5) Uani 1 1 d . . .
H24C H 1.4622 0.9691 0.3296 0.051 Uiso 1 1 calc R . .
H24D H 1.3969 0.8371 0.3525 0.051 Uiso 1 1 calc R . .
C27 C 0.5435(18) 0.4006(16) 0.3460(6) 0.036(4) Uani 1 1 d . . .
C28 C 0.495(2) 0.492(2) 0.3839(7) 0.055(6) Uani 1 1 d . . .
H26G H 0.5326 0.4698 0.4151 0.066 Uiso 1 1 calc R . .
H26H H 0.5179 0.5790 0.3705 0.066 Uiso 1 1 calc R . .
C29 C 0.350(2) 0.476(2) 0.3926(7) 0.060(6) Uani 1 1 d . . .
H28E H 0.3080 0.5552 0.3819 0.072 Uiso 1 1 calc R . .
H28F H 0.3223 0.4508 0.4281 0.072 Uiso 1 1 calc R . .
C30 C 0.3135(19) 0.3736(18) 0.3627(7) 0.048(5) Uani 1 1 d . . .
H26C H 0.3078 0.2905 0.3829 0.058 Uiso 1 1 calc R . .
H26D H 0.2311 0.3925 0.3495 0.058 Uiso 1 1 calc R . .
C31 C 0.4233(16) 0.3795(15) 0.3218(6) 0.030(3) Uani 1 1 d . . .
H12A H 0.4114 0.4491 0.2956 0.036 Uiso 1 1 calc R . .
H12B H 0.4296 0.3004 0.3071 0.036 Uiso 1 1 calc R . .
C32 C 1.0868(17) 0.954(2) 0.1486(7) 0.056(6) Uani 1 1 d . . .
C33 C 1.1034(18) 1.069(2) 0.1740(7) 0.053(6) Uani 1 1 d . . .
H27E H 1.1817 1.0619 0.1908 0.064 Uiso 1 1 calc R . .
H27F H 1.0291 1.0788 0.1986 0.064 Uiso 1 1 calc R . .
C34 C 1.114(3) 1.180(3) 0.1323(9) 0.095(12) Uani 1 1 d . . .
H31A H 1.2004 1.1868 0.1138 0.114 Uiso 1 1 calc R . .
H31B H 1.0909 1.2598 0.1449 0.114 Uiso 1 1 calc R . .
C35 C 1.012(3) 1.139(3) 0.1001(9) 0.109(14) Uani 1 1 d . . .
H31K H 0.9296 1.1811 0.1081 0.130 Uiso 1 1 calc R . .
H31L H 1.0410 1.1630 0.0647 0.130 Uiso 1 1 calc R . .
C36 C 0.994(2) 0.996(3) 0.1111(7) 0.081(10) Uani 1 1 d . . .
H28K H 0.9045 0.9743 0.1250 0.097 Uiso 1 1 calc R . .
H28L H 1.0143 0.9563 0.0808 0.097 Uiso 1 1 calc R . .
C37 C 0.5468(16) 0.2082(14) 0.1918(5) 0.029(3) Uani 1 1 d . . .
C38 C 0.429(2) 0.2855(17) 0.1841(7) 0.046(5) Uani 1 1 d . . .
H26E H 0.3503 0.2352 0.1951 0.055 Uiso 1 1 calc R . .
H26F H 0.4264 0.3589 0.2022 0.055 Uiso 1 1 calc R . .
C39 C 0.442(3) 0.3248(18) 0.1301(8) 0.070(8) Uani 1 1 d . . .
H28G H 0.4971 0.3998 0.1212 0.084 Uiso 1 1 calc R . .
H28H H 0.3570 0.3448 0.1190 0.084 Uiso 1 1 calc R . .
C40 C 0.500(2) 0.217(3) 0.1064(6) 0.072(8) Uani 1 1 d . . .
H28I H 0.5686 0.2468 0.0798 0.086 Uiso 1 1 calc R . .
H28J H 0.4350 0.1723 0.0923 0.086 Uiso 1 1 calc R . .
C41 C 0.5557(19) 0.1311(17) 0.1474(6) 0.044(5) Uani 1 1 d . . .
H27C H 0.6455 0.1099 0.1371 0.052 Uiso 1 1 calc R . .
H27D H 0.5053 0.0529 0.1562 0.052 Uiso 1 1 calc R . .
C42 C 1.2280(19) 0.679(2) 0.0385(7) 0.050(5) Uani 1 1 d U . .
C43 C 1.3487(17) 0.604(2) 0.0319(6) 0.048(5) Uani 1 1 d . . .
H28A H 1.4172 0.6533 0.0107 0.058 Uiso 1 1 calc R . .
H28B H 1.3790 0.5744 0.0641 0.058 Uiso 1 1 calc R . .
C44 C 1.310(2) 0.495(3) 0.0078(8) 0.075(8) Uani 1 1 d . . .
H31C H 1.3798 0.4730 -0.0167 0.090 Uiso 1 1 calc R . .
H31D H 1.2899 0.4209 0.0328 0.090 Uiso 1 1 calc R . .
C45 C 1.194(3) 0.534(3) -0.0168(12) 0.097(9) Uani 1 1 d U . .
H31M H 1.2101 0.5264 -0.0523 0.116 Uiso 1 1 calc R . .
H31N H 1.1206 0.4805 -0.0021 0.116 Uiso 1 1 calc R . .
C46 C 1.168(3) 0.662(3) -0.0100(10) 0.083(8) Uani 1 1 d U . .
H31I H 1.0750 0.6776 -0.0060 0.100 Uiso 1 1 calc R . .
H31J H 1.2085 0.7198 -0.0383 0.100 Uiso 1 1 calc R . .
C47 C 0.7984(13) 0.0864(14) 0.3125(5) 0.024(3) Uani 1 1 d . . .
C48 C 0.8149(15) 0.0200(14) 0.3638(6) 0.030(3) Uani 1 1 d . . .
H12C H 0.9065 0.0083 0.3678 0.036 Uiso 1 1 calc R . .
H12D H 0.7751 0.0686 0.3895 0.036 Uiso 1 1 calc R . .
C49 C 0.7482(19) -0.1050(15) 0.3670(7) 0.043(4) Uani 1 1 d . . .
H26A H 0.7949 -0.1714 0.3858 0.052 Uiso 1 1 calc R . .
H26B H 0.6598 -0.1014 0.3835 0.052 Uiso 1 1 calc R . .
C50 C 0.7479(19) -0.1297(17) 0.3144(9) 0.053(6) Uani 1 1 d . . .
H27I H 0.6591 -0.1352 0.3064 0.064 Uiso 1 1 calc R . .
H27J H 0.7915 -0.2095 0.3094 0.064 Uiso 1 1 calc R . .
C51 C 0.8201(15) -0.0184(15) 0.2806(7) 0.036(4) Uani 1 1 d . . .
H24A H 0.9121 -0.0366 0.2734 0.043 Uiso 1 1 calc R . .
H24B H 0.7827 0.0017 0.2492 0.043 Uiso 1 1 calc R . .
C52 C 1.4118(13) 0.7075(14) 0.1916(6) 0.024(3) Uani 1 1 d . . .
C53 C 1.4985(15) 0.7004(16) 0.1445(6) 0.035(4) Uani 1 1 d . . .
H24I H 1.4596 0.7432 0.1159 0.042 Uiso 1 1 calc R . .
H24J H 1.5152 0.6123 0.1394 0.042 Uiso 1 1 calc R . .
C54 C 1.6226(16) 0.7665(18) 0.1509(10) 0.057(6) Uani 1 1 d . . .
H27G H 1.6312 0.8479 0.1297 0.069 Uiso 1 1 calc R . .
H27H H 1.6976 0.7145 0.1421 0.069 Uiso 1 1 calc R . .
C55 C 1.6132(17) 0.7856(17) 0.2064(8) 0.046(5) Uani 1 1 d . . .
H27A H 1.6937 0.7617 0.2203 0.055 Uiso 1 1 calc R . .
H27B H 1.5935 0.8736 0.2107 0.055 Uiso 1 1 calc R . .
C56 C 1.5050(16) 0.7000(16) 0.2302(7) 0.037(4) Uani 1 1 d . . .
H24E H 1.4645 0.7289 0.2609 0.045 Uiso 1 1 calc R . .
H24F H 1.5356 0.6135 0.2379 0.045 Uiso 1 1 calc R . .
C57 C 0.3960(18) 0.187(2) 0.5043(7) 0.046(5) Uani 1 1 d . . .
H35D H 0.3208 0.1391 0.5217 0.056 Uiso 1 1 calc R . .
H35E H 0.3855 0.2020 0.4688 0.056 Uiso 1 1 calc R . .
C58 C 0.402(2) 0.309(2) 0.5236(9) 0.061(6) Uani 1 1 d . . .
H35A H 0.3239 0.3557 0.5186 0.092 Uiso 1 1 calc R . .
H35B H 0.4759 0.3568 0.5061 0.092 Uiso 1 1 calc R . .
H35C H 0.4114 0.2939 0.5589 0.092 Uiso 1 1 calc R . .
O1 O 0.6994(12) 0.2387(12) 0.4522(5) 0.047(3) Uani 1 1 d . . .
HO1 H 0.6112 0.1098 0.2453 0.071 Uiso 1 1 d R . .
O1S O 0.5082(12) 0.1163(13) 0.5110(5) 0.051(4) Uani 1 1 d . . .
H1S H 0.5720 0.1567 0.4961 0.077 Uiso 1 1 calc R . .
O2 O 1.3407(14) 0.9745(15) 0.2574(5) 0.058(4) Uani 1 1 d . . .
HO2 H 1.2024 0.8225 0.0693 0.087 Uiso 1 1 d R . .
O3 O 0.5739(14) 0.2834(13) 0.3742(4) 0.056(4) Uani 1 1 d . . .
HO3 H 0.5047 0.2473 0.3872 0.084 Uiso 1 1 d R . .
O4 O 1.2075(15) 0.9237(18) 0.1224(5) 0.087(7) Uani 1 1 d . . .
HO4 H 1.2670 0.9596 0.1346 0.130 Uiso 1 1 d R . .
O5 O 0.5345(14) 0.1314(14) 0.2375(4) 0.055(4) Uani 1 1 d . . .
HO5 H 0.6611 0.2024 0.3194 0.083 Uiso 1 1 d R . .
O6 O 1.2548(18) 0.8034(17) 0.0457(8) 0.114(9) Uani 1 1 d . . .
HO6 H 1.3212 0.8449 0.2146 0.170 Uiso 1 1 d R . .
O7 O 0.6686(10) 0.1272(10) 0.3119(4) 0.031(2) Uani 1 1 d . . .
HO7 H 0.6714 0.2953 0.4314 0.046 Uiso 1 1 d R . .
O8 O 1.3578(11) 0.8311(11) 0.1871(6) 0.049(4) Uani 1 1 d . . .
HO8 H 1.3687 1.0510 0.2521 0.074 Uiso 1 1 d R . .
Au1 Au 1.03119(6) 0.59359(6) 0.35435(2) 0.02824(16) Uani 1 1 d . . .
Au2 Au 0.88010(6) 0.61293(6) 0.24733(3) 0.03370(18) Uani 1 1 d . . .
Au3 Au 0.90327(7) 0.46237(6) 0.14250(2) 0.03212(17) Uani 1 1 d . . .
Au4 Au 1.09580(5) 0.40305(5) 0.249026(19) 0.01879(14) Uani 1 1 d . . .
Cu1 Cu 0.91991(16) 0.34192(16) 0.33995(6) 0.0223(4) Uani 1 1 d . . .
Cu2 Cu 1.09188(17) 0.7737(2) 0.25741(7) 0.0316(4) Uani 1 1 d . . .
Cu3 Cu 0.7251(2) 0.39891(18) 0.23833(7) 0.0339(5) Uani 1 1 d . . .
Cu4 Cu 1.15647(17) 0.58144(17) 0.15857(6) 0.0250(4) Uani 1 1 d . . .
C59 C 0.676(4) -0.113(5) 0.006(2) 0.055(13) Uani 0.40(5) 1 d PDU A 1
H59A H 0.6743 -0.1173 -0.0291 0.066 Uiso 0.40(5) 1 calc PR A 1
H59B H 0.6537 -0.1968 0.0245 0.066 Uiso 0.40(5) 1 calc PR A 1
O2S O 0.585(5) -0.027(9) 0.022(4) 0.19(2) Uani 0.40(5) 1 d PDU A 1
H2S H 0.5127 -0.0479 0.0160 0.285 Uiso 0.40(5) 1 calc PR A 1
C60 C 0.807(4) -0.078(6) 0.015(2) 0.055(13) Uani 0.40(5) 1 d PDU A 1
H60A H 0.8682 -0.1415 0.0051 0.082 Uiso 0.40(5) 1 calc PR A 1
H60B H 0.8089 -0.0724 0.0504 0.082 Uiso 0.40(5) 1 calc PR A 1
H60C H 0.8313 0.0031 -0.0039 0.082 Uiso 0.40(5) 1 calc PR A 1
O3S O 0.588(6) 0.031(7) 0.004(2) 0.19(2) Uani 0.60(5) 1 d PDU A 2
H3S H 0.5318 -0.0250 0.0105 0.285 Uiso 0.60(5) 1 calc PR A 2
C62 C 0.693(5) -0.005(5) 0.029(2) 0.106(16) Uani 0.60(5) 1 d PDU A 2
H62A H 0.6632 -0.0177 0.0651 0.127 Uiso 0.60(5) 1 calc PR A 2
H62B H 0.7552 0.0647 0.0234 0.127 Uiso 0.60(5) 1 calc PR A 2
C61 C 0.760(6) -0.121(5) 0.016(2) 0.106(16) Uani 0.60(5) 1 d PDU A 2
H61A H 0.8321 -0.1370 0.0357 0.159 Uiso 0.60(5) 1 calc PR A 2
H61B H 0.7923 -0.1089 -0.0188 0.159 Uiso 0.60(5) 1 calc PR A 2
H61C H 0.7009 -0.1915 0.0233 0.159 Uiso 0.60(5) 1 calc PR A 2

loop_
_atom_site_aniso_label
_atom_site_aniso_U_11
_atom_site_aniso_U_22
_atom_site_aniso_U_33
_atom_site_aniso_U_23
_atom_site_aniso_U_13
_atom_site_aniso_U_12
C1 0.028(8) 0.031(9) 0.035(9) -0.019(7) -0.011(7) 0.004(7)
C2 0.035(8) 0.030(8) 0.020(7) -0.005(6) -0.003(6) 0.004(7)
C3 0.036(9) 0.051(11) 0.028(9) -0.002(8) -0.001(7) -0.004(8)
C4 0.021(7) 0.049(10) 0.026(8) 0.008(7) 0.004(6) 0.007(7)
C5 0.040(10) 0.024(8) 0.044(10) -0.019(7) -0.030(8) 0.015(7)
C6 0.042(10) 0.026(8) 0.041(10) -0.011(7) -0.026(8) 0.011(8)
C7 0.029(9) 0.054(12) 0.045(11) -0.025(9) -0.018(8) 0.027(8)
C8 0.026(8) 0.067(13) 0.020(8) -0.008(8) -0.004(6) 0.021(8)
C9 0.050(10) 0.030(9) 0.022(8) 0.002(7) -0.007(7) -0.007(8)
C10 0.055(11) 0.031(9) 0.013(7) 0.005(6) -0.013(7) 0.002(8)
C11 0.039(6) 0.043(7) 0.004(4) 0.000(4) -0.001(4) 0.014(5)
C12 0.039(6) 0.043(7) 0.004(4) 0.000(4) -0.001(4) 0.014(5)
C13 0.025(7) 0.022(7) 0.017(7) 0.005(6) 0.006(6) 0.014(6)
C14 0.020(7) 0.025(7) 0.013(6) -0.002(5) 0.005(5) 0.005(6)
C15 0.014(6) 0.021(7) 0.033(8) -0.001(6) -0.004(6) 0.007(6)
C16 0.021(7) 0.023(7) 0.023(7) 0.008(6) -0.003(6) 0.004(6)
C17 0.044(9) 0.034(9) 0.012(7) 0.005(6) 0.002(6) 0.013(7)
C18 0.058(11) 0.031(9) 0.022(8) -0.001(7) -0.002(8) 0.012(8)
C19 0.073(15) 0.059(13) 0.039(11) -0.008(10) -0.023(10) 0.010(11)
C20 0.15(3) 0.065(16) 0.046(14) -0.013(12) -0.045(16) 0.028(17)
C21 0.13(2) 0.036(10) 0.012(8) -0.011(7) -0.001(10) 0.027(12)
C22 0.025(7) 0.037(9) 0.015(7) 0.010(6) 0.001(6) -0.005(6)
C23 0.027(8) 0.045(10) 0.033(9) 0.004(8) -0.002(7) 0.000(7)
C24 0.049(12) 0.092(17) 0.029(10) -0.009(10) 0.020(9) -0.032(12)
C25 0.076(17) 0.12(2) 0.037(12) 0.020(13) -0.028(12) -0.018(16)
C26 0.035(9) 0.042(10) 0.046(11) 0.024(8) -0.018(8) -0.016(8)
C27 0.054(11) 0.033(9) 0.020(8) 0.002(7) -0.005(7) 0.021(8)
C28 0.080(15) 0.061(13) 0.029(10) -0.019(9) -0.018(10) 0.045(12)
C29 0.072(15) 0.078(15) 0.034(10) -0.019(10) -0.013(10) 0.045(13)
C30 0.047(11) 0.045(11) 0.046(11) 0.001(9) 0.006(9) 0.026(9)
C31 0.042(9) 0.026(8) 0.020(7) 0.006(6) -0.001(7) -0.001(7)
C32 0.033(10) 0.084(16) 0.036(10) 0.031(10) 0.016(8) 0.032(10)
C33 0.036(10) 0.071(14) 0.037(10) 0.026(10) 0.019(8) 0.017(9)
C34 0.092(19) 0.11(2) 0.052(14) 0.055(15) 0.044(14) 0.067(17)
C35 0.15(3) 0.12(2) 0.040(13) 0.022(14) 0.013(16) 0.11(2)
C36 0.078(16) 0.14(3) 0.026(10) -0.018(13) -0.016(10) 0.076(17)
C37 0.049(10) 0.022(8) 0.016(7) 0.000(6) 0.001(6) 0.001(7)
C38 0.066(13) 0.031(9) 0.048(11) -0.011(8) -0.027(10) 0.020(9)
C39 0.14(2) 0.028(10) 0.047(12) 0.017(9) -0.055(14) -0.035(12)
C40 0.095(18) 0.11(2) 0.011(8) -0.004(10) 0.002(9) -0.066(16)
C41 0.060(12) 0.042(10) 0.025(9) -0.017(8) 0.027(8) -0.016(9)
C42 0.045(8) 0.059(9) 0.038(8) 0.006(7) 0.014(6) 0.014(7)
C43 0.032(9) 0.086(15) 0.021(8) 0.004(9) 0.004(7) 0.024(10)
C44 0.059(14) 0.13(2) 0.037(12) -0.028(14) -0.010(10) 0.043(15)
C45 0.092(12) 0.120(13) 0.079(12) -0.019(9) -0.013(9) 0.004(9)
C46 0.068(10) 0.105(11) 0.068(10) 0.011(8) -0.001(8) 0.017(9)
C47 0.018(7) 0.030(8) 0.020(7) -0.002(6) 0.007(5) 0.006(6)
C48 0.029(8) 0.027(8) 0.030(8) 0.008(7) -0.001(6) -0.003(7)
C49 0.049(11) 0.018(8) 0.059(12) 0.003(8) 0.002(9) 0.001(7)
C50 0.040(10) 0.032(10) 0.087(16) -0.030(10) 0.024(10) -0.020(8)
C51 0.023(8) 0.033(9) 0.051(11) -0.021(8) 0.012(7) -0.008(7)
C52 0.015(7) 0.022(7) 0.032(8) 0.010(6) -0.002(6) -0.003(6)
C53 0.028(8) 0.036(9) 0.035(9) 0.009(7) 0.002(7) -0.008(7)
C54 0.019(8) 0.032(10) 0.12(2) -0.016(11) 0.008(10) -0.004(7)
C55 0.033(9) 0.033(10) 0.071(14) 0.010(9) -0.030(9) -0.010(8)
C56 0.035(9) 0.032(9) 0.041(10) 0.018(7) -0.017(8) -0.001(7)
C57 0.039(10) 0.064(13) 0.035(10) -0.004(9) -0.005(8) -0.002(9)
C58 0.077(16) 0.044(12) 0.056(14) 0.006(10) 0.009(12) -0.014(11)
O1 0.042(7) 0.047(8) 0.042(7) 0.022(6) 0.009(6) 0.001(6)
O1S 0.039(7) 0.059(9) 0.049(8) 0.019(7) -0.004(6) -0.017(6)
O2 0.052(8) 0.083(11) 0.030(7) 0.013(7) 0.010(6) -0.013(8)
O3 0.074(9) 0.064(9) 0.019(6) 0.017(6) 0.012(6) 0.046(8)
O4 0.066(10) 0.126(15) 0.040(8) 0.051(9) 0.036(7) 0.073(10)
O5 0.070(9) 0.067(9) 0.019(6) 0.024(6) 0.001(6) -0.003(8)
O6 0.085(13) 0.070(12) 0.140(18) 0.062(12) 0.089(13) 0.030(10)
O7 0.021(5) 0.026(6) 0.044(7) -0.005(5) 0.004(5) 0.001(4)
O8 0.023(6) 0.022(6) 0.097(11) 0.017(6) -0.011(6) 0.006(5)
Au1 0.0256(3) 0.0381(3) 0.0211(3) -0.0083(2) 0.0023(2) -0.0065(2)
Au2 0.0286(3) 0.0347(3) 0.0441(4) -0.0190(3) -0.0163(3) 0.0144(3)
Au3 0.0472(4) 0.0279(3) 0.0216(3) 0.0018(2) -0.0099(3) -0.0080(3)
Au4 0.0180(3) 0.0202(3) 0.0160(3) 0.0021(2) 0.00203(19) 0.0020(2)
Cu1 0.0241(9) 0.0251(9) 0.0163(8) -0.0020(7) 0.0029(7) -0.0035(7)
Cu2 0.0226(9) 0.0522(13) 0.0211(9) -0.0106(9) -0.0002(7) 0.0044(9)
Cu3 0.0518(12) 0.0240(10) 0.0286(10) -0.0048(8) -0.0148(9) 0.0032(9)
Cu4 0.0246(9) 0.0291(10) 0.0185(9) 0.0040(7) 0.0007(7) -0.0020(7)
C59 0.055(14) 0.053(14) 0.056(14) -0.007(7) -0.004(7) 0.002(7)
O2S 0.19(2) 0.19(2) 0.19(2) -0.028(8) -0.017(8) 0.000(7)
C60 0.055(14) 0.053(14) 0.056(14) -0.007(7) -0.004(7) 0.002(7)
O3S 0.19(2) 0.19(2) 0.19(2) -0.028(8) -0.017(8) 0.000(7)
C62 0.107(17) 0.108(17) 0.102(16) -0.016(7) -0.007(7) -0.003(7)
C61 0.107(17) 0.108(17) 0.102(16) -0.016(7) -0.007(7) -0.003(7)

loop_
_atom_type_symbol
_atom_type_description
_atom_type_scat_dispersion_real
_atom_type_scat_dispersion_imag
_atom_type_scat_source
C C 0.0033 0.0016 'International Tables Vol C Tables 4.2.6.8 and 6.1.1.4'
H H 0.0000 0.0000 'International Tables Vol C Tables 4.2.6.8 and 6.1.1.4'
O O 0.0106 0.0060 'International Tables Vol C Tables 4.2.6.8 and 6.1.1.4'
Au Au -2.0133 8.8022 'International Tables Vol C Tables 4.2.6.8 and 6.1.1.4'
Cu Cu 0.3201 1.2651 'International Tables Vol C Tables 4.2.6.8 and 6.1.1.4'

loop_
_geom_angle_atom_site_label_1
_geom_angle_atom_site_label_2
_geom_angle_atom_site_label_3
_geom_angle
C2 C1 Au1 176.2(14)
C2 C1 Cu1 82.0(10)
Au1 C1 Cu1 101.2(7)
C1 C2 C17 164.5(16)
C1 C2 Cu1 64.6(10)
C17 C2 Cu1 130.7(11)
C4 C3 Cu2 80.0(12)
C4 C3 Au1 176.4(16)
Cu2 C3 Au1 103.2(8)
C3 C4 C22 162.8(17)
C3 C4 Cu2 65.7(11)
C22 C4 Cu2 131.4(11)
C6 C5 Cu3 83.8(11)
C6 C5 Au2 170.3(13)
Cu3 C5 Au2 94.0(8)
C5 C6 C27 167.7(17)
C5 C6 Cu3 62.7(11)
C27 C6 Cu3 129.3(12)
C8 C7 Au2 169.5(14)
C8 C7 Cu2 84.4(12)
Au2 C7 Cu2 93.2(8)
C7 C8 C32 169.7(19)
C7 C8 Cu2 62.2(10)
C32 C8 Cu2 128.1(15)
C10 C9 Au3 178.0(15)
C10 C9 Cu3 79.7(11)
Au3 C9 Cu3 100.6(7)
C9 C10 C37 164.4(16)
C9 C10 Cu3 66.1(11)
C37 C10 Cu3 128.8(11)
C12 C11 Cu4 81.6(11)
C12 C11 Au3 175.5(14)
Cu4 C11 Au3 101.5(6)
C11 C12 C42 163.9(17)
C11 C12 Cu4 64.5(9)
C42 C12 Cu4 131.0(13)
C14 C13 Au4 174.8(13)
C14 C13 Cu1 80.0(9)
Au4 C13 Cu1 94.7(7)
C13 C14 C47 168.1(14)
C13 C14 Cu1 66.0(9)
C47 C14 Cu1 125.8(9)
C16 C15 Cu4 82.1(10)
C16 C15 Au4 177.2(12)
Cu4 C15 Au4 95.4(6)
C15 C16 C52 168.9(15)
C15 C16 Cu4 64.4(9)
C52 C16 Cu4 126.8(10)
O1 C17 C2 109.6(12)
O1 C17 C18 113.2(15)
C2 C17 C18 112.1(14)
O1 C17 C21 114.8(15)
C2 C17 C21 107.5(15)
C18 C17 C21 99.3(13)
C19 C18 C17 106.2(15)
C19 C18 H25A 110.5
C17 C18 H25A 110.5
C19 C18 H25B 110.5
C17 C18 H25B 110.5
H25A C18 H25B 108.7
C20 C19 C18 105.3(19)
C20 C19 H29A 110.7
C18 C19 H29A 110.7
C20 C19 H29B 110.7
C18 C19 H29B 110.7
H29A C19 H29B 108.8
C21 C20 C19 108(2)
C21 C20 H31G 110.1
C19 C20 H31G 110.1
C21 C20 H31H 110.1
C19 C20 H31H 110.1
H31G C20 H31H 108.5
C20 C21 C17 104.9(16)
C20 C21 H27K 110.8
C17 C21 H27K 110.8
C20 C21 H27L 110.8
C17 C21 H27L 110.8
H27K C21 H27L 108.8
O2 C22 C4 107.3(14)
O2 C22 C26 112.1(13)
C4 C22 C26 112.2(13)
O2 C22 C23 110.8(13)
C4 C22 C23 112.0(13)
C26 C22 C23 102.6(14)
C24 C23 C22 101.1(15)
C24 C23 H24G 111.6
C22 C23 H24G 111.6
C24 C23 H24H 111.6
C22 C23 H24H 111.6
H24G C23 H24H 109.4
C25 C24 C23 104.2(16)
C25 C24 H28C 110.9
C23 C24 H28C 110.9
C25 C24 H28D 110.9
C23 C24 H28D 110.9
H28C C24 H28D 108.9
C24 C25 C26 105.8(17)
C24 C25 H31E 110.6
C26 C25 H31E 110.6
C24 C25 H31F 110.6
C26 C25 H31F 110.6
H31E C25 H31F 108.7
C22 C26 C25 106.5(16)
C22 C26 H24C 110.4
C25 C26 H24C 110.4
C22 C26 H24D 110.4
C25 C26 H24D 110.4
H24C C26 H24D 108.6
O3 C27 C6 109.8(14)
O3 C27 C31 107.6(15)
C6 C27 C31 115.7(13)
O3 C27 C28 107.0(13)
C6 C27 C28 113.6(17)
C31 C27 C28 102.4(14)
C29 C28 C27 106.0(17)
C29 C28 H26G 110.5
C27 C28 H26G 110.5
C29 C28 H26H 110.5
C27 C28 H26H 110.5
H26G C28 H26H 108.7
C28 C29 C30 107.9(15)
C28 C29 H28E 110.1
C30 C29 H28E 110.1
C28 C29 H28F 110.1
C30 C29 H28F 110.1
H28E C29 H28F 108.4
C31 C30 C29 102.3(17)
C31 C30 H26C 111.3
C29 C30 H26C 111.3
C31 C30 H26D 111.3
C29 C30 H26D 111.3
H26C C30 H26D 109.2
C30 C31 C27 105.6(14)
C30 C31 H12A 110.6
C27 C31 H12A 110.6
C30 C31 H12B 110.6
C27 C31 H12B 110.6
H12A C31 H12B 108.8
O4 C32 C8 108.6(16)
O4 C32 C33 109.5(19)
C8 C32 C33 114.3(16)
O4 C32 C36 108.8(16)
C8 C32 C36 111(2)
C33 C32 C36 104.5(18)
C32 C33 C34 105(2)
C32 C33 H27E 110.8
C34 C33 H27E 110.8
C32 C33 H27F 110.8
C34 C33 H27F 110.8
H27E C33 H27F 108.8
C33 C34 C35 100(2)
C33 C34 H31A 111.8
C35 C34 H31A 111.8
C33 C34 H31B 111.8
C35 C34 H31B 111.8
H31A C34 H31B 109.5
C36 C35 C34 108.8(19)
C36 C35 H31K 109.9
C34 C35 H31K 109.9
C36 C35 H31L 109.9
C34 C35 H31L 109.9
H31K C35 H31L 108.3
C32 C36 C35 104(2)
C32 C36 H28K 110.9
C35 C36 H28K 110.9
C32 C36 H28L 110.9
C35 C36 H28L 110.9
H28K C36 H28L 108.9
O5 C37 C10 110.6(14)
O5 C37 C38 112.4(15)
C10 C37 C38 111.1(14)
O5 C37 C41 112.4(14)
C10 C37 C41 108.5(13)
C38 C37 C41 101.6(14)
C39 C38 C37 103.8(18)
C39 C38 H26E 111.0
C37 C38 H26E 111.0
C39 C38 H26F 111.0
C37 C38 H26F 111.0
H26E C38 H26F 109.0
C38 C39 C40 106.6(16)
C38 C39 H28G 110.4
C40 C39 H28G 110.4
C38 C39 H28H 110.4
C40 C39 H28H 110.4
H28G C39 H28H 108.6
C39 C40 C41 106.0(14)
C39 C40 H28I 110.5
C41 C40 H28I 110.5
C39 C40 H28J 110.5
C41 C40 H28J 110.5
H28I C40 H28J 108.7
C40 C41 C37 104.8(15)
C40 C41 H27C 110.8
C37 C41 H27C 110.8
C40 C41 H27D 110.8
C37 C41 H27D 110.8
H27C C41 H27D 108.9
O6 C42 C12 109.1(16)
O6 C42 C43 111.5(18)
C12 C42 C43 111.7(16)
O6 C42 C46 117(2)
C12 C42 C46 106.7(19)
C43 C42 C46 100.8(17)
C44 C43 C42 104.1(17)
C44 C43 H28A 110.9
C42 C43 H28A 110.9
C44 C43 H28B 110.9
C42 C43 H28B 110.9
H28A C43 H28B 108.9
C45 C44 C43 107(2)
C45 C44 H31C 110.3
C43 C44 H31C 110.3
C45 C44 H31D 110.3
C43 C44 H31D 110.3
H31C C44 H31D 108.6
C46 C45 C44 108(3)
C46 C45 H31M 110.1
C44 C45 H31M 110.1
C46 C45 H31N 110.1
C44 C45 H31N 110.1
H31M C45 H31N 108.4
C45 C46 C42 104(2)
C45 C46 H31I 110.9
C42 C46 H31I 110.9
C45 C46 H31J 110.9
C42 C46 H31J 110.9
H31I C46 H31J 108.9
O7 C47 C14 110.3(12)
O7 C47 C51 108.3(13)
C14 C47 C51 113.5(11)
O7 C47 C48 108.9(11)
C14 C47 C48 112.9(13)
C51 C47 C48 102.6(13)
C49 C48 C47 105.0(14)
C49 C48 H12C 110.7
C47 C48 H12C 110.7
C49 C48 H12D 110.7
C47 C48 H12D 110.7
H12C C48 H12D 108.8
C50 C49 C48 105.4(14)
C50 C49 H26A 110.7
C48 C49 H26A 110.7
C50 C49 H26B 110.7
C48 C49 H26B 110.7
H26A C49 H26B 108.8
C49 C50 C51 107.3(14)
C49 C50 H27I 110.3
C51 C50 H27I 110.3
C49 C50 H27J 110.3
C51 C50 H27J 110.3
H27I C50 H27J 108.5
C47 C51 C50 101.5(13)
C47 C51 H24A 111.5
C50 C51 H24A 111.5
C47 C51 H24B 111.5
C50 C51 H24B 111.5
H24A C51 H24B 109.3
O8 C52 C16 108.5(11)
O8 C52 C53 106.0(12)
C16 C52 C53 117.4(14)
O8 C52 C56 108.2(13)
C16 C52 C56 113.3(12)
C53 C52 C56 102.9(13)
C52 C53 C54 105.2(15)
C52 C53 H24I 110.7
C54 C53 H24I 110.7
C52 C53 H24J 110.7
C54 C53 H24J 110.7
H24I C53 H24J 108.8
C53 C54 C55 106.3(15)
C53 C54 H27G 110.5
C55 C54 H27G 110.5
C53 C54 H27H 110.5
C55 C54 H27H 110.5
H27G C54 H27H 108.7
C56 C55 C54 103.4(15)
C56 C55 H27A 111.1
C54 C55 H27A 111.1
C56 C55 H27B 111.1
C54 C55 H27B 111.1
H27A C55 H27B 109.0
C55 C56 C52 104.1(13)
C55 C56 H24E 110.9
C52 C56 H24E 110.9
C55 C56 H24F 110.9
C52 C56 H24F 110.9
H24E C56 H24F 109.0
O1S C57 C58 111.1(17)
O1S C57 H35D 109.4
C58 C57 H35D 109.4
O1S C57 H35E 109.4
C58 C57 H35E 109.4
H35D C57 H35E 108.0
C57 C58 H35A 109.5
C57 C58 H35B 109.5
H35A C58 H35B 109.5
C57 C58 H35C 109.5
H35A C58 H35C 109.5
H35B C58 H35C 109.5
C17 O1 HO7 109.4
C57 O1S H1S 109.5
C22 O2 HO8 109.4
C27 O3 HO3 108.7
C32 O4 HO4 107.7
C37 O5 HO1 109.2
C42 O6 HO2 108.0
C47 O7 HO5 110.2
C52 O8 HO6 109.4
C1 Au1 C3 171.6(7)
C1 Au1 Cu1 39.5(4)
C3 Au1 Cu1 148.0(5)
C1 Au1 Cu2 150.1(4)
C3 Au1 Cu2 38.2(5)
Cu1 Au1 Cu2 113.75(5)
C5 Au2 C7 169.0(6)
C5 Au2 Cu3 43.0(4)
C7 Au2 Cu3 139.4(5)
C5 Au2 Cu2 138.9(4)
C7 Au2 Cu2 43.4(5)
Cu3 Au2 Cu2 163.63(6)
C5 Au2 Au4 94.3(4)
C7 Au2 Au4 96.7(4)
Cu3 Au2 Au4 80.81(4)
Cu2 Au2 Au4 82.82(4)
C9 Au3 C11 171.7(6)
C9 Au3 Cu3 39.9(5)
C11 Au3 Cu3 148.2(4)
C9 Au3 Cu4 148.1(5)
C11 Au3 Cu4 39.2(4)
Cu3 Au3 Cu4 112.65(5)
C13 Au4 C15 178.3(5)
C13 Au4 Cu1 43.0(4)
C15 Au4 Cu1 137.2(4)
C13 Au4 Cu4 139.0(4)
C15 Au4 Cu4 42.2(4)
Cu1 Au4 Cu4 145.57(5)
C13 Au4 Au2 91.5(4)
C15 Au4 Au2 90.1(4)
Cu1 Au4 Au2 73.49(4)
Cu4 Au4 Au2 72.11(4)
C1 Cu1 C13 157.2(7)
C1 Cu1 C14 166.8(6)
C13 Cu1 C14 34.0(6)
C1 Cu1 C2 33.4(6)
C13 Cu1 C2 162.3(6)
C14 Cu1 C2 133.5(6)
C1 Cu1 Au4 115.5(5)
C13 Cu1 Au4 42.3(4)
C14 Cu1 Au4 76.2(4)
C2 Cu1 Au4 145.7(4)
C1 Cu1 Au1 39.3(5)
C13 Cu1 Au1 119.9(4)
C14 Cu1 Au1 153.6(4)
C2 Cu1 Au1 72.7(4)
Au4 Cu1 Au1 77.76(4)
C3 Cu2 C7 152.6(9)
C3 Cu2 C4 34.3(7)
C7 Cu2 C4 169.8(7)
C3 Cu2 C8 170.1(8)
C7 Cu2 C8 33.3(8)
C4 Cu2 C8 138.3(7)
C3 Cu2 Au2 109.3(5)
C7 Cu2 Au2 43.4(7)
C4 Cu2 Au2 142.6(4)
C8 Cu2 Au2 76.3(5)
C3 Cu2 Au1 38.6(5)
C7 Cu2 Au1 114.5(7)
C4 Cu2 Au1 72.8(4)
C8 Cu2 Au1 147.5(5)
Au2 Cu2 Au1 71.20(5)
C5 Cu3 C9 153.4(8)
C5 Cu3 C10 169.3(7)
C9 Cu3 C10 34.3(7)
C5 Cu3 C6 33.5(7)
C9 Cu3 C6 170.0(7)
C10 Cu3 C6 137.4(7)
C5 Cu3 Au2 43.0(6)
C9 Cu3 Au2 110.5(5)
C10 Cu3 Au2 143.8(5)
C6 Cu3 Au2 76.2(5)
C5 Cu3 Au3 114.4(6)
C9 Cu3 Au3 39.4(5)
C10 Cu3 Au3 73.7(5)
C6 Cu3 Au3 147.7(5)
Au2 Cu3 Au3 71.48(5)
C11 Cu4 C15 156.5(7)
C11 Cu4 C12 33.9(6)
C15 Cu4 C12 162.3(6)
C11 Cu4 C16 168.1(6)
C15 Cu4 C16 33.5(6)
C12 Cu4 C16 134.3(6)
C11 Cu4 Au4 114.7(5)
C15 Cu4 Au4 42.4(4)
C12 Cu4 Au4 145.5(5)
C16 Cu4 Au4 75.9(4)
C11 Cu4 Au3 39.3(5)
C15 Cu4 Au3 119.0(4)
C12 Cu4 Au3 73.1(5)
C16 Cu4 Au3 152.3(4)
Au4 Cu4 Au3 76.76(4)
O2S C59 C60 111(2)
O2S C59 H59A 109.3
C60 C59 H59A 109.3
O2S C59 H59B 109.3
C60 C59 H59B 109.3
H59A C59 H59B 108.0
C59 O2S H2S 109.5
C59 C60 H60A 109.5
C59 C60 H60B 109.5
H60A C60 H60B 109.5
C59 C60 H60C 109.5
H60A C60 H60C 109.5
H60B C60 H60C 109.5
C62 O3S H3S 109.5
O3S C62 C61 116(6)
O3S C62 H62A 108.3
C61 C62 H62A 108.3
O3S C62 H62B 108.3
C61 C62 H62B 108.3
H62A C62 H62B 107.4
C62 C61 H61A 109.5
C62 C61 H61B 109.5
H61A C61 H61B 109.5
C62 C61 H61C 109.5
H61A C61 H61C 109.5
H61B C61 H61C 109.5

loop_
_geom_bond_atom_site_label_1
_geom_bond_atom_site_label_2
_geom_bond_distance
C1 C2 1.21(2)
C1 Au1 1.978(17)
C1 Cu1 1.987(14)
C2 C17 1.49(2)
C2 Cu1 2.179(15)
C3 C4 1.22(2)
C3 Cu2 1.970(17)
C3 Au1 1.984(18)
C4 C22 1.48(2)
C4 Cu2 2.129(18)
C5 C6 1.23(3)
C5 Cu3 1.981(15)
C5 Au2 1.98(2)
C6 C27 1.47(3)
C6 Cu3 2.217(18)
C7 C8 1.24(3)
C7 Au2 2.00(2)
C7 Cu2 2.001(17)
C8 C32 1.47(3)
C8 Cu2 2.250(16)
C9 C10 1.23(2)
C9 Au3 1.979(17)
C9 Cu3 2.000(17)
C10 C37 1.47(2)
C10 Cu3 2.153(16)
C11 C12 1.23(2)
C11 Cu4 1.988(15)
C11 Au3 1.988(17)
C12 C42 1.48(2)
C12 Cu4 2.180(13)
C13 C14 1.23(2)
C13 Au4 1.987(15)
C13 Cu1 2.015(14)
C14 C47 1.48(2)
C14 Cu1 2.172(14)
C15 C16 1.22(2)
C15 Cu4 1.995(15)
C15 Au4 2.001(14)
C16 C52 1.49(2)
C16 Cu4 2.192(15)
C17 O1 1.41(2)
C17 C18 1.54(2)
C17 C21 1.56(2)
C18 C19 1.52(3)
C18 H25A 0.9900
C18 H25B 0.9900
C19 C20 1.50(3)
C19 H29A 0.9900
C19 H29B 0.9900
C20 C21 1.50(4)
C20 H31G 0.9900
C20 H31H 0.9900
C21 H27K 0.9900
C21 H27L 0.9900
C22 O2 1.449(18)
C22 C26 1.52(2)
C22 C23 1.54(2)
C23 C24 1.53(2)
C23 H24G 0.9900
C23 H24H 0.9900
C24 C25 1.48(3)
C24 H28C 0.9900
C24 H28D 0.9900
C25 C26 1.53(3)
C25 H31E 0.9900
C25 H31F 0.9900
C26 H24C 0.9900
C26 H24D 0.9900
C27 O3 1.450(19)
C27 C31 1.53(2)
C27 C28 1.57(2)
C28 C29 1.52(3)
C28 H26G 0.9900
C28 H26H 0.9900
C29 C30 1.54(3)
C29 H28E 0.9900
C29 H28F 0.9900
C30 C31 1.52(2)
C30 H26C 0.9900
C30 H26D 0.9900
C31 H12A 0.9900
C31 H12B 0.9900
C32 O4 1.45(2)
C32 C33 1.52(3)
C32 C36 1.53(3)
C33 C34 1.55(3)
C33 H27E 0.9900
C33 H27F 0.9900
C34 C35 1.58(5)
C34 H31A 0.9900
C34 H31B 0.9900
C35 C36 1.54(4)
C35 H31K 0.9900
C35 H31L 0.9900
C36 H28K 0.9900
C36 H28L 0.9900
C37 O5 1.407(18)
C37 C38 1.51(2)
C37 C41 1.56(2)
C38 C39 1.49(3)
C38 H26E 0.9900
C38 H26F 0.9900
C39 C40 1.50(4)
C39 H28G 0.9900
C39 H28H 0.9900
C40 C41 1.53(3)
C40 H28I 0.9900
C40 H28J 0.9900
C41 H27C 0.9900
C41 H27D 0.9900
C42 O6 1.42(3)
C42 C43 1.51(2)
C42 C46 1.58(4)
C43 C44 1.51(3)
C43 H28A 0.9900
C43 H28B 0.9900
C44 C45 1.49(4)
C44 H31C 0.9900
C44 H31D 0.9900
C45 C46 1.44(4)
C45 H31M 0.9900
C45 H31N 0.9900
C46 H31I 0.9900
C46 H31J 0.9900
C47 O7 1.435(17)
C47 C51 1.52(2)
C47 C48 1.53(2)
C48 C49 1.52(2)
C48 H12C 0.9900
C48 H12D 0.9900
C49 C50 1.51(3)
C49 H26A 0.9900
C49 H26B 0.9900
C50 C51 1.57(2)
C50 H27I 0.9900
C50 H27J 0.9900
C51 H24A 0.9900
C51 H24B 0.9900
C52 O8 1.442(18)
C52 C53 1.51(2)
C52 C56 1.53(2)
C53 C54 1.54(2)
C53 H24I 0.9900
C53 H24J 0.9900
C54 C55 1.56(3)
C54 H27G 0.9900
C54 H27H 0.9900
C55 C56 1.51(2)
C55 H27A 0.9900
C55 H27B 0.9900
C56 H24E 0.9900
C56 H24F 0.9900
C57 O1S 1.42(2)
C57 C58 1.49(3)
C57 H35D 0.9900
C57 H35E 0.9900
C58 H35A 0.9800
C58 H35B 0.9800
C58 H35C 0.9800
O1 HO7 0.8573
O1S H1S 0.8400
O2 HO8 0.8684
O3 HO3 0.8480
O4 HO4 0.8627
O5 HO1 0.8826
O6 HO2 0.8496
O7 HO5 0.8651
O8 HO6 0.8426
Au1 Cu1 3.0638(19)
Au1 Cu2 3.099(2)
Au2 Cu3 2.899(2)
Au2 Cu2 2.905(2)
Au2 Au4 3.1943(8)
Au3 Cu3 3.062(2)
Au3 Cu4 3.0794(19)
Au4 Cu1 2.9444(17)
Au4 Cu4 2.9553(18)
C59 O2S 1.40(2)
C59 C60 1.50(2)
C59 H59A 0.9900
C59 H59B 0.9900
O2S H2S 0.8400
C60 H60A 0.9800
C60 H60B 0.9800
C60 H60C 0.9800
O3S C62 1.40(2)
O3S H3S 0.8400
C62 C61 1.50(2)
C62 H62A 0.9900
C62 H62B 0.9900
C61 H61A 0.9800
C61 H61B 0.9800
C61 H61C 0.9800
